data_7135327
loop_
_publ_author_name
'Wang, Zhengcheng'
'Gao, Lin'
'Yu, Qi'
'Wang, Guo-Ming'

_publ_section_title
;
 Substituent-modulated organic single crystals with rapid natural light
 photomechanical response
;
_journal_name_full 'Chemical Communications'
_journal_paper_doi 10.1039/D5CC05755H
_journal_year 2026
_chemical_formula_moiety 'C23 H13 F2 N'
_chemical_formula_sum 'C23 H13 F2 N'
_chemical_formula_weight 341.34
_space_group_crystal_system monoclinic
_space_group_IT_number 15
_space_group_name_Hall '-C 2yc'
_space_group_name_H-M_alt 'C 1 2/c 1'
_atom_sites_solution_hydrogens geom
_atom_sites_solution_primary dual
_audit_creation_date 2025-04-26
_audit_creation_method
;
Olex2 1.5
(compiled 2022.04.07 svn.rca3783a0 for OlexSys, GUI svn.r6498)
;
_audit_update_record
;
2025-04-26 deposited with the CCDC.	2025-12-08 downloaded from the CCDC.
;
_cell_angle_alpha 90
_cell_angle_beta 107.221(3)
_cell_angle_gamma 90
_cell_formula_units_Z 8
_cell_length_a 17.2254(6)
_cell_length_b 7.4849(2)
_cell_length_c 26.9940(7)
_cell_measurement_reflns_used 3900
_cell_measurement_temperature 100
_cell_measurement_theta_max 75.3040
_cell_measurement_theta_min 3.4200
_cell_volume 3324.32(18)
_computing_molecular_graphics 'Olex2 1.5 (Dolomanov et al., 2009)'
_computing_publication_material 'Olex2 1.5 (Dolomanov et al., 2009)'
_computing_structure_refinement 'SHELXL 2019/3 (Sheldrick, 2015)'
_computing_structure_solution 'SHELXT 2018/2 (Sheldrick, 2018)'
_diffrn_ambient_temperature 100
_diffrn_measured_fraction_theta_full 0.997
_diffrn_measured_fraction_theta_max 0.955
_diffrn_measurement_device_type 'Bruker APEX-II CCD'
_diffrn_radiation_type CuK\a
_diffrn_radiation_wavelength 1.54184
_diffrn_reflns_av_R_equivalents 0.0293
_diffrn_reflns_av_unetI/netI 0.0261
_diffrn_reflns_Laue_measured_fraction_full 0.997
_diffrn_reflns_Laue_measured_fraction_max 0.955
_diffrn_reflns_limit_h_max 20
_diffrn_reflns_limit_h_min -21
_diffrn_reflns_limit_k_max 9
_diffrn_reflns_limit_k_min -6
_diffrn_reflns_limit_l_max 33
_diffrn_reflns_limit_l_min -33
_diffrn_reflns_number 10154
_diffrn_reflns_point_group_measured_fraction_full 0.997
_diffrn_reflns_point_group_measured_fraction_max 0.955
_diffrn_reflns_theta_full 67.684
_diffrn_reflns_theta_max 76.762
_diffrn_reflns_theta_min 3.428
_exptl_absorpt_coefficient_mu 0.781
_exptl_absorpt_correction_T_max 1
_exptl_absorpt_correction_T_min 0.7469
_exptl_absorpt_correction_type multi-scan
_exptl_crystal_colour colourless
_exptl_crystal_colour_primary colourless
_exptl_crystal_density_diffrn 1.364
_exptl_crystal_description block
_exptl_crystal_F_000 1408
_exptl_crystal_size_max 0.39
_exptl_crystal_size_mid 0.27
_exptl_crystal_size_min 0.25
_refine_diff_density_max 0.222
_refine_diff_density_min -0.164
_refine_diff_density_rms 0.039
_refine_ls_extinction_method none
_refine_ls_goodness_of_fit_ref 1.069
_refine_ls_hydrogen_treatment constr
_refine_ls_matrix_type full
_refine_ls_number_parameters 235
_refine_ls_number_reflns 3349
_refine_ls_number_restraints 0
_refine_ls_restrained_S_all 1.069
_refine_ls_R_factor_all 0.0856
_refine_ls_R_factor_gt 0.0623
_refine_ls_shift/su_max 0.000
_refine_ls_shift/su_mean 0.000
_refine_ls_structure_factor_coef Fsqd
_refine_ls_weighting_details 'w=1/[\s^2^(Fo^2^)+(0.0913P)^2^+1.2542P] where P=(Fo^2^+2Fc^2^)/3'
_refine_ls_weighting_scheme calc
_refine_ls_wR_factor_gt 0.1780
_refine_ls_wR_factor_ref 0.1946
_reflns_Friedel_coverage 0.000
_reflns_number_gt 2239
_reflns_number_total 3349
_reflns_threshold_expression 'I > 2\s(I)'
_cod_data_source_file d5cc05755h8.cif
_cod_data_source_block ov_wzc-2f_auto
_cod_database_code 7135327
_shelx_shelxl_version_number 2019/3
_shelx_space_group_comment
;
The symmetry employed for this shelxl refinement is uniquely defined
by the following loop, which should always be used as a source of
symmetry information in preference to the above space-group names.
They are only intended as comments.
;
_shelx_estimated_absorpt_t_max 0.829
_shelx_estimated_absorpt_t_min 0.750
_olex2_refinement_description
;
1. Fixed Uiso
 At 1.2 times of:
  All C(H) groups
2.a Aromatic/amide H refined with riding coordinates:
 C10(H10), C4(H4), C1(H1), C23(H23), C15(H15), C19(H19), C2(H2), C11(H11),
 C3(H3), C21(H21), C14(H14), C13(H13), C12(H12)
;
_olex2_submission_special_instructions 'No special instructions were received'

loop_
_space_group_symop_operation_xyz
'x, y, z'
'-x, y, -z+1/2'
'x+1/2, y+1/2, z'
'-x+1/2, y+1/2, -z+1/2'
'-x, -y, -z'
'x, -y, z-1/2'
'-x+1/2, -y+1/2, -z'
'x+1/2, -y+1/2, z-1/2'

loop_
_atom_site_label
_atom_site_type_symbol
_atom_site_fract_x
_atom_site_fract_y
_atom_site_fract_z
_atom_site_U_iso_or_equiv
_atom_site_adp_type
_atom_site_occupancy
_atom_site_site_symmetry_order
_atom_site_calc_flag
_atom_site_refinement_flags_posn
_atom_site_refinement_flags_adp
_atom_site_refinement_flags_occupancy
_atom_site_disorder_assembly
_atom_site_disorder_group
F1 F 0.85946(13) -0.0270(2) 0.25049(7) 0.1192(6) Uani 1 1 d . . . . .
F2 F 0.90871(19) 0.5610(3) 0.21190(9) 0.1648(10) Uani 1 1 d . . . . .
C9 C 0.64695(16) 0.5331(3) 0.46681(10) 0.0766(6) Uani 1 1 d . . . . .
C18 C 0.83615(12) 0.3857(3) 0.31394(8) 0.0683(6) Uani 1 1 d . . . . .
C16 C 0.80996(13) 0.4513(3) 0.35822(8) 0.0675(6) Uani 1 1 d . . . . .
C8 C 0.67425(16) 0.4667(3) 0.42522(9) 0.0742(6) Uani 1 1 d . . . . .
C10 C 0.70192(16) 0.5525(3) 0.51567(9) 0.0770(7) Uani 1 1 d . . . . .
H10 H 0.683441 0.598167 0.543021 0.092 Uiso 1 1 calc R U . . .
C4 C 0.83922(18) 0.5250(4) 0.57617(10) 0.0871(7) Uani 1 1 d . . . . .
H4 H 0.821005 0.571217 0.603571 0.104 Uiso 1 1 calc R U . . .
C1 C 0.89532(16) 0.3933(4) 0.49673(11) 0.0852(7) Uani 1 1 d . . . . .
H1 H 0.916018 0.348571 0.470224 0.102 Uiso 1 1 calc R U . . .
C6 C 0.81169(15) 0.4409(3) 0.48449(9) 0.0710(6) Uani 1 1 d . . . . .
C7 C 0.75704(15) 0.4237(3) 0.43460(9) 0.0719(6) Uani 1 1 d . . . . .
C5 C 0.78329(16) 0.5071(3) 0.52578(9) 0.0732(6) Uani 1 1 d . . . . .
C22 C 0.85975(16) 0.1494(4) 0.26104(9) 0.0853(7) Uani 1 1 d . . . . .
C23 C 0.83515(14) 0.2036(4) 0.30269(8) 0.0777(7) Uani 1 1 d . . . . .
H23 H 0.817842 0.118759 0.323390 0.093 Uiso 1 1 calc R U . . .
C15 C 0.78550(16) 0.3530(4) 0.39176(9) 0.0819(7) Uani 1 1 d . . . . .
H15 H 0.786336 0.226854 0.387944 0.098 Uiso 1 1 calc R U . . .
N1 N 0.8131(2) 0.7933(4) 0.36694(11) 0.1272(11) Uani 1 1 d . . . . .
C17 C 0.81123(17) 0.6394(4) 0.36430(9) 0.0848(7) Uani 1 1 d . . . . .
C19 C 0.86207(17) 0.5054(4) 0.28321(10) 0.0887(8) Uani 1 1 d . . . . .
H19 H 0.863522 0.629799 0.290343 0.106 Uiso 1 1 calc R U . . .
C2 C 0.94583(18) 0.4110(4) 0.54569(12) 0.0975(9) Uani 1 1 d . . . . .
H2 H 1.001294 0.377690 0.552976 0.117 Uiso 1 1 calc R U . . .
C11 C 0.56339(18) 0.5750(4) 0.45711(12) 0.0936(8) Uani 1 1 d . . . . .
H11 H 0.545099 0.621305 0.484465 0.112 Uiso 1 1 calc R U . . .
C3 C 0.9176(2) 0.4775(4) 0.58561(12) 0.0989(9) Uani 1 1 d . . . . .
H3 H 0.954033 0.489270 0.619613 0.119 Uiso 1 1 calc R U . . .
C21 C 0.88573(18) 0.2647(5) 0.23009(10) 0.0988(9) Uani 1 1 d . . . . .
H21 H 0.902864 0.223611 0.201708 0.119 Uiso 1 1 calc R U . . .
C14 C 0.61515(19) 0.4431(4) 0.37596(10) 0.0918(8) Uani 1 1 d . . . . .
H14 H 0.631534 0.398472 0.347659 0.110 Uiso 1 1 calc R U . . .
C13 C 0.5360(2) 0.4835(5) 0.36897(13) 0.1090(10) Uani 1 1 d . . . . .
H13 H 0.497563 0.466405 0.335868 0.131 Uiso 1 1 calc R U . . .
C20 C 0.8859(2) 0.4413(5) 0.24194(11) 0.1026(9) Uani 1 1 d . . . . .
C12 C 0.5097(2) 0.5507(5) 0.41021(14) 0.1109(10) Uani 1 1 d . . . . .
H12 H 0.453996 0.578687 0.404715 0.133 Uiso 1 1 calc R U . . .

loop_
_atom_site_aniso_label
_atom_site_aniso_U_11
_atom_site_aniso_U_22
_atom_site_aniso_U_33
_atom_site_aniso_U_23
_atom_site_aniso_U_13
_atom_site_aniso_U_12
F1 0.1641(17) 0.1072(13) 0.0964(11) -0.0234(9) 0.0540(11) 0.0109(11)
F2 0.276(3) 0.1470(19) 0.1270(15) 0.0144(13) 0.1453(19) -0.0051(18)
C9 0.0980(16) 0.0671(14) 0.0798(15) 0.0158(11) 0.0493(13) 0.0112(12)
C18 0.0664(12) 0.0891(16) 0.0523(10) 0.0054(10) 0.0218(9) 0.0079(11)
C16 0.0688(12) 0.0810(15) 0.0564(11) 0.0029(10) 0.0241(9) 0.0059(11)
C8 0.0959(16) 0.0698(14) 0.0659(12) 0.0148(10) 0.0380(12) 0.0090(12)
C10 0.1013(17) 0.0724(14) 0.0728(14) 0.0048(11) 0.0499(13) 0.0022(13)
C4 0.108(2) 0.0911(18) 0.0703(14) -0.0035(12) 0.0382(14) -0.0158(15)
C1 0.0887(16) 0.0921(18) 0.0874(16) 0.0057(14) 0.0458(14) -0.0048(13)
C6 0.0876(15) 0.0647(13) 0.0731(13) 0.0072(10) 0.0427(12) -0.0042(11)
C7 0.0939(15) 0.0688(14) 0.0666(12) 0.0090(10) 0.0449(12) 0.0035(12)
C5 0.0959(16) 0.0641(13) 0.0712(13) 0.0072(10) 0.0426(12) -0.0059(12)
C22 0.0935(16) 0.0975(19) 0.0655(13) -0.0081(13) 0.0247(12) 0.0140(14)
C23 0.0834(15) 0.0934(18) 0.0595(12) -0.0010(11) 0.0259(11) 0.0072(13)
C15 0.1086(18) 0.0757(15) 0.0767(14) 0.0059(12) 0.0511(13) 0.0086(13)
N1 0.211(3) 0.096(2) 0.114(2) -0.0070(15) 0.109(2) -0.0147(19)
C17 0.114(2) 0.087(2) 0.0709(14) 0.0012(13) 0.0555(14) -0.0058(15)
C19 0.114(2) 0.0962(19) 0.0700(14) 0.0037(13) 0.0484(14) 0.0088(15)
C2 0.0837(16) 0.113(2) 0.100(2) 0.0114(17) 0.0327(15) -0.0103(15)
C11 0.1009(19) 0.097(2) 0.0986(19) 0.0207(15) 0.0542(17) 0.0247(16)
C3 0.104(2) 0.114(2) 0.0803(17) 0.0010(15) 0.0293(15) -0.0209(17)
C21 0.114(2) 0.127(3) 0.0663(14) -0.0052(15) 0.0428(14) 0.0195(18)
C14 0.111(2) 0.100(2) 0.0720(15) 0.0170(13) 0.0377(14) 0.0193(16)
C13 0.103(2) 0.132(3) 0.0872(19) 0.0239(18) 0.0198(16) 0.0215(19)
C20 0.135(2) 0.117(2) 0.0752(16) 0.0133(15) 0.0618(17) 0.0088(19)
C12 0.102(2) 0.128(3) 0.110(2) 0.028(2) 0.0417(19) 0.0320(19)

loop_
_atom_type_symbol
_atom_type_description
_atom_type_scat_dispersion_real
_atom_type_scat_dispersion_imag
_atom_type_scat_source
C C 0.0181 0.0091 'International Tables Vol C Tables 4.2.6.8 and 6.1.1.4'
H H 0.0000 0.0000 'International Tables Vol C Tables 4.2.6.8 and 6.1.1.4'
F F 0.0727 0.0534 'International Tables Vol C Tables 4.2.6.8 and 6.1.1.4'
N N 0.0311 0.0180 'International Tables Vol C Tables 4.2.6.8 and 6.1.1.4'

loop_
_geom_angle_atom_site_label_1
_geom_angle_atom_site_label_2
_geom_angle_atom_site_label_3
_geom_angle
_geom_angle_site_symmetry_1
_geom_angle_site_symmetry_3
_geom_angle_publ_flag
C10 C9 C8 119.6(2) . . ?
C10 C9 C11 121.5(2) . . ?
C11 C9 C8 118.9(3) . . ?
C23 C18 C16 120.8(2) . . ?
C19 C18 C16 120.0(2) . . ?
C19 C18 C23 119.2(2) . . ?
C15 C16 C18 126.9(2) . . ?
C15 C16 C17 118.0(2) . . ?
C17 C16 C18 115.16(19) . . ?
C7 C8 C9 119.3(2) . . ?
C7 C8 C14 123.0(2) . . ?
C14 C8 C9 117.7(2) . . ?
C9 C10 H10 119.1 . . ?
C9 C10 C5 121.8(2) . . ?
C5 C10 H10 119.1 . . ?
C5 C4 H4 119.5 . . ?
C3 C4 H4 119.5 . . ?
C3 C4 C5 120.9(3) . . ?
C6 C1 H1 119.5 . . ?
C2 C1 H1 119.5 . . ?
C2 C1 C6 121.0(2) . . ?
C1 C6 C5 117.5(2) . . ?
C7 C6 C1 123.0(2) . . ?
C7 C6 C5 119.5(2) . . ?
C8 C7 C15 119.5(2) . . ?
C6 C7 C8 120.5(2) . . ?
C6 C7 C15 120.0(2) . . ?
C10 C5 C4 121.6(2) . . ?
C10 C5 C6 119.3(2) . . ?
C4 C5 C6 119.1(2) . . ?
F1 C22 C23 118.5(3) . . ?
F1 C22 C21 118.0(2) . . ?
C21 C22 C23 123.4(3) . . ?
C18 C23 H23 120.7 . . ?
C22 C23 C18 118.6(2) . . ?
C22 C23 H23 120.7 . . ?
C16 C15 C7 125.4(2) . . ?
C16 C15 H15 117.3 . . ?
C7 C15 H15 117.3 . . ?
N1 C17 C16 176.6(2) . . ?
C18 C19 H19 120.5 . . ?
C20 C19 C18 119.0(3) . . ?
C20 C19 H19 120.5 . . ?
C1 C2 H2 119.4 . . ?
C1 C2 C3 121.1(3) . . ?
C3 C2 H2 119.4 . . ?
C9 C11 H11 119.3 . . ?
C12 C11 C9 121.5(3) . . ?
C12 C11 H11 119.3 . . ?
C4 C3 C2 120.4(3) . . ?
C4 C3 H3 119.8 . . ?
C2 C3 H3 119.8 . . ?
C22 C21 H21 121.7 . . ?
C20 C21 C22 116.6(2) . . ?
C20 C21 H21 121.7 . . ?
C8 C14 H14 119.5 . . ?
C13 C14 C8 120.9(3) . . ?
C13 C14 H14 119.5 . . ?
C14 C13 H13 119.5 . . ?
C14 C13 C12 120.9(3) . . ?
C12 C13 H13 119.5 . . ?
F2 C20 C19 117.7(3) . . ?
F2 C20 C21 119.1(3) . . ?
C21 C20 C19 123.2(3) . . ?
C11 C12 C13 120.0(3) . . ?
C11 C12 H12 120.0 . . ?
C13 C12 H12 120.0 . . ?

loop_
_geom_bond_atom_site_label_1
_geom_bond_atom_site_label_2
_geom_bond_distance
_geom_bond_site_symmetry_2
_geom_bond_publ_flag
F1 C22 1.351(3) . ?
F2 C20 1.343(3) . ?
C9 C8 1.429(3) . ?
C9 C10 1.385(4) . ?
C9 C11 1.420(4) . ?
C18 C16 1.481(3) . ?
C18 C23 1.396(4) . ?
C18 C19 1.382(3) . ?
C16 C15 1.329(3) . ?
C16 C17 1.417(4) . ?
C8 C7 1.410(3) . ?
C8 C14 1.426(4) . ?
C10 H10 0.9500 . ?
C10 C5 1.389(4) . ?
C4 H4 0.9500 . ?
C4 C5 1.421(4) . ?
C4 C3 1.346(4) . ?
C1 H1 0.9500 . ?
C1 C6 1.425(4) . ?
C1 C2 1.357(4) . ?
C6 C7 1.402(3) . ?
C6 C5 1.432(3) . ?
C7 C15 1.481(3) . ?
C22 C23 1.375(3) . ?
C22 C21 1.365(4) . ?
C23 H23 0.9500 . ?
C15 H15 0.9500 . ?
N1 C17 1.154(4) . ?
C19 H19 0.9500 . ?
C19 C20 1.382(4) . ?
C2 H2 0.9500 . ?
C2 C3 1.398(4) . ?
C11 H11 0.9500 . ?
C11 C12 1.341(5) . ?
C3 H3 0.9500 . ?
C21 H21 0.9500 . ?
C21 C20 1.360(4) . ?
C14 H14 0.9500 . ?
C14 C13 1.355(4) . ?
C13 H13 0.9500 . ?
C13 C12 1.412(5) . ?
C12 H12 0.9500 . ?

loop_
_geom_torsion_atom_site_label_1
_geom_torsion_atom_site_label_2
_geom_torsion_atom_site_label_3
_geom_torsion_atom_site_label_4
_geom_torsion
_geom_torsion_site_symmetry_1
_geom_torsion_site_symmetry_2
_geom_torsion_site_symmetry_3
_geom_torsion_site_symmetry_4
_geom_torsion_publ_flag
F1 C22 C23 C18 179.4(2) . . . . ?
F1 C22 C21 C20 -179.5(3) . . . . ?
C9 C8 C7 C6 1.8(3) . . . . ?
C9 C8 C7 C15 179.4(2) . . . . ?
C9 C8 C14 C13 0.4(4) . . . . ?
C9 C10 C5 C4 -179.1(2) . . . . ?
C9 C10 C5 C6 1.0(3) . . . . ?
C9 C11 C12 C13 -0.6(5) . . . . ?
C18 C16 C15 C7 -177.8(2) . . . . ?
C18 C19 C20 F2 178.3(3) . . . . ?
C18 C19 C20 C21 -0.6(5) . . . . ?
C16 C18 C23 C22 179.7(2) . . . . ?
C16 C18 C19 C20 -179.7(2) . . . . ?
C8 C9 C10 C5 -0.8(4) . . . . ?
C8 C9 C11 C12 1.2(4) . . . . ?
C8 C7 C15 C16 87.9(3) . . . . ?
C8 C14 C13 C12 0.2(5) . . . . ?
C10 C9 C8 C7 -0.6(3) . . . . ?
C10 C9 C8 C14 178.0(2) . . . . ?
C10 C9 C11 C12 -177.8(3) . . . . ?
C1 C6 C7 C8 177.6(2) . . . . ?
C1 C6 C7 C15 0.1(3) . . . . ?
C1 C6 C5 C10 -179.1(2) . . . . ?
C1 C6 C5 C4 1.1(3) . . . . ?
C1 C2 C3 C4 0.2(5) . . . . ?
C6 C1 C2 C3 -0.4(4) . . . . ?
C6 C7 C15 C16 -94.5(3) . . . . ?
C7 C8 C14 C13 178.9(3) . . . . ?
C7 C6 C5 C10 0.2(3) . . . . ?
C7 C6 C5 C4 -179.7(2) . . . . ?
C5 C4 C3 C2 0.7(4) . . . . ?
C5 C6 C7 C8 -1.6(3) . . . . ?
C5 C6 C7 C15 -179.1(2) . . . . ?
C22 C21 C20 F2 -178.2(3) . . . . ?
C22 C21 C20 C19 0.6(5) . . . . ?
C23 C18 C16 C15 1.7(4) . . . . ?
C23 C18 C16 C17 -177.9(2) . . . . ?
C23 C18 C19 C20 0.4(4) . . . . ?
C23 C22 C21 C20 -0.6(4) . . . . ?
C17 C16 C15 C7 1.7(4) . . . . ?
C19 C18 C16 C15 -178.3(2) . . . . ?
C19 C18 C16 C17 2.2(3) . . . . ?
C19 C18 C23 C22 -0.3(3) . . . . ?
C2 C1 C6 C7 -179.5(2) . . . . ?
C2 C1 C6 C5 -0.2(4) . . . . ?
C11 C9 C8 C7 -179.6(2) . . . . ?
C11 C9 C8 C14 -1.0(4) . . . . ?
C11 C9 C10 C5 178.2(2) . . . . ?
C3 C4 C5 C10 178.8(2) . . . . ?
C3 C4 C5 C6 -1.3(4) . . . . ?
C21 C22 C23 C18 0.4(4) . . . . ?
C14 C8 C7 C6 -176.7(2) . . . . ?
C14 C8 C7 C15 0.9(4) . . . . ?
C14 C13 C12 C11 -0.1(5) . . . . ?
